data_7062589
loop_
_publ_author_name
'Bhunia, Sudip'
'Das, Pubali'
'Banerjee, Snehasis'
'Gomila, Rosa M.'
'Drew, Michael G. B.'
'Frontera, Antonio'
'Ray, Partha Pratim'
'Chattopadhyay, Shouvik'

_publ_section_title
;
 Fabrication of Schottky barrier diodes utilizing carboxylate bridged
 trinuclear mixed valence cobalt(iii/ii/iii) complexes of tetradentate
 N2O2 donor reduced Schiff base ligands
;
_journal_issue 30
_journal_name_full 'New Journal of Chemistry'
_journal_page_first 14202
_journal_page_last 14216
_journal_paper_doi 10.1039/D3NJ01829F
_journal_volume 47
_journal_year 2023
_chemical_formula_sum 'C58.04 H69.59 Cl1.59 Co3 N4 O16.78 S1.59'
_chemical_formula_weight 1375.85
_space_group_crystal_system triclinic
_space_group_IT_number 2
_space_group_name_Hall '-P 1'
_space_group_name_H-M_alt 'P -1'
_atom_sites_solution_hydrogens mixed
_audit_creation_method SHELXL-2016/6
_audit_update_record
;
2023-06-15 deposited with the CCDC.	2023-06-20 downloaded from the CCDC.
;
_cell_angle_alpha 108.557(4)
_cell_angle_beta 108.745(4)
_cell_angle_gamma 95.445(4)
_cell_formula_units_Z 1
_cell_length_a 10.9231(19)
_cell_length_b 11.509(2)
_cell_length_c 14.553(3)
_cell_measurement_reflns_used 900
_cell_measurement_temperature 273(2)
_cell_measurement_theta_max 25.956
_cell_measurement_theta_min 1.985
_cell_volume 1602.3(5)
_computing_cell_refinement 'SAINT (Bruker, 2000)'
_computing_data_collection 'SMART (Bruker, 2000)'
_computing_data_reduction SAINT
_computing_molecular_graphics 'Ortep-3 for Windows (Farrugia, 1999) and CAMERON (Watkin et al., 1993)'
_computing_publication_material 'PLATON (Spek, 2003)'
_computing_structure_refinement 'SHELXL-2016/6 (Sheldrick, 2016)'
_computing_structure_solution 'SHELXT 2014/5 (Sheldrick, 2014)'
_diffrn_ambient_temperature 273(2)
_diffrn_measured_fraction_theta_full 0.999
_diffrn_measured_fraction_theta_max 0.984
_diffrn_measurement_device_type 'Bruker D8 QUEST area detector'
_diffrn_measurement_method '\f and \w scans'
_diffrn_radiation_type MoK\a
_diffrn_radiation_wavelength 0.71073
_diffrn_reflns_av_R_equivalents 0.0652
_diffrn_reflns_av_unetI/netI 0.0441
_diffrn_reflns_Laue_measured_fraction_full 0.999
_diffrn_reflns_Laue_measured_fraction_max 0.984
_diffrn_reflns_limit_h_max 13
_diffrn_reflns_limit_h_min -13
_diffrn_reflns_limit_k_max 14
_diffrn_reflns_limit_k_min -14
_diffrn_reflns_limit_l_max 17
_diffrn_reflns_limit_l_min -17
_diffrn_reflns_number 36877
_diffrn_reflns_point_group_measured_fraction_full 0.999
_diffrn_reflns_point_group_measured_fraction_max 0.984
_diffrn_reflns_theta_full 25.242
_diffrn_reflns_theta_max 25.956
_diffrn_reflns_theta_min 1.985
_diffrn_source 'fine-focus sealed tube'
_exptl_absorpt_coefficient_mu 0.954
_exptl_absorpt_correction_T_max 0.683
_exptl_absorpt_correction_T_min 0.508
_exptl_absorpt_correction_type multi-scan
_exptl_absorpt_process_details SADABS
_exptl_crystal_colour black
_exptl_crystal_density_diffrn 1.426
_exptl_crystal_description block
_exptl_crystal_F_000 713.6
_exptl_crystal_size_max 0.9
_exptl_crystal_size_mid 0.6
_exptl_crystal_size_min 0.4
_refine_diff_density_max 0.847
_refine_diff_density_min -0.706
_refine_diff_density_rms 0.089
_refine_ls_extinction_method none
_refine_ls_goodness_of_fit_ref 1.074
_refine_ls_hydrogen_treatment mixed
_refine_ls_matrix_type full
_refine_ls_number_parameters 424
_refine_ls_number_reflns 6172
_refine_ls_number_restraints 14
_refine_ls_restrained_S_all 1.086
_refine_ls_R_factor_all 0.1024
_refine_ls_R_factor_gt 0.0611
_refine_ls_shift/su_max 0.002
_refine_ls_shift/su_mean 0.000
_refine_ls_structure_factor_coef Fsqd
_refine_ls_weighting_details 'w=1/[\s^2^(Fo^2^)+(0.0773P)^2^+3.1452P] where P=(Fo^2^+2Fc^2^)/3'
_refine_ls_weighting_scheme calc
_refine_ls_wR_factor_gt 0.1527
_refine_ls_wR_factor_ref 0.1893
_reflns_Friedel_coverage 0.000
_reflns_number_gt 4106
_reflns_number_total 6273
_reflns_threshold_expression 'I > 2\s(I)'
_cod_data_source_file d3nj01829f2.cif
_cod_data_source_block 2
_cod_depositor_comments 'Adding full bibliography for 7062588--7062590.cif.'
_cod_database_code 7062589
_shelx_shelxl_version_number 2016/6
_shelx_space_group_comment
;
The symmetry employed for this shelxl refinement is uniquely defined
by the following loop, which should always be used as a source of
symmetry information in preference to the above space-group names.
They are only intended as comments.
;

loop_
_space_group_symop_operation_xyz
'x, y, z'
'-x, -y, -z'

loop_
_atom_site_label
_atom_site_type_symbol
_atom_site_fract_x
_atom_site_fract_y
_atom_site_fract_z
_atom_site_U_iso_or_equiv
_atom_site_adp_type
_atom_site_occupancy
_atom_site_site_symmetry_order
_atom_site_calc_flag
_atom_site_refinement_flags_posn
_atom_site_refinement_flags_adp
_atom_site_refinement_flags_occupancy
_atom_site_disorder_assembly
_atom_site_disorder_group
Co2 Co 1.000000 0.500000 0.500000 0.0466(3) Uani 1 2 d S . P . .
Co1 Co 0.76672(6) 0.54550(6) 0.33778(5) 0.0479(2) Uani 1 1 d . . . . .
O1 O 0.7958(3) 0.4517(3) 0.4289(2) 0.0506(8) Uani 1 1 d . . . . .
O2 O 0.9557(3) 0.5573(3) 0.3730(2) 0.0527(8) Uani 1 1 d . . . . .
O3 O 0.7961(3) 0.6978(3) 0.4506(3) 0.0541(8) Uani 1 1 d . . . . .
O4 O 0.9674(3) 0.6755(3) 0.5760(3) 0.0573(9) Uani 1 1 d . . . . .
N1 N 0.5741(4) 0.5234(4) 0.3107(3) 0.0525(10) Uani 1 1 d . . . . .
N2 N 0.7563(4) 0.6432(4) 0.2464(3) 0.0567(11) Uani 1 1 d . . . . .
C1 C 0.7068(5) 0.3518(5) 0.4166(4) 0.0556(12) Uani 1 1 d . . . . .
C2 C 0.7448(6) 0.2447(6) 0.4305(6) 0.0786(18) Uani 1 1 d . . . . .
H2 H 0.833522 0.240051 0.448967 0.094 Uiso 1 1 calc R U . . .
C3 C 0.6505(8) 0.1451(7) 0.4167(7) 0.106(3) Uani 1 1 d . . . . .
H3 H 0.676395 0.074307 0.427331 0.127 Uiso 1 1 calc R U . . .
C4 C 0.5187(8) 0.1498(7) 0.3873(7) 0.108(3) Uani 1 1 d . . . . .
H4 H 0.455541 0.081356 0.375929 0.130 Uiso 1 1 calc R U . . .
C5 C 0.4809(6) 0.2554(7) 0.3749(5) 0.085(2) Uani 1 1 d . . . . .
H5 H 0.391697 0.258111 0.355448 0.103 Uiso 1 1 calc R U . . .
C6 C 0.5735(5) 0.3592(5) 0.3908(4) 0.0603(13) Uani 1 1 d . . . . .
C7 C 0.5388(5) 0.4798(6) 0.3881(4) 0.0634(14) Uani 1 1 d . . . . .
H7A H 0.583571 0.544183 0.457197 0.076 Uiso 1 1 calc R U . . .
H7B H 0.444166 0.471191 0.371511 0.076 Uiso 1 1 calc R U . . .
C8 C 0.5121(5) 0.6334(6) 0.3062(4) 0.0642(14) Uani 1 1 d . . . . .
H8A H 0.550902 0.700363 0.374493 0.077 Uiso 1 1 calc R U . . .
H8B H 0.418292 0.608519 0.291286 0.077 Uiso 1 1 calc R U . . .
C9 C 0.5280(5) 0.6848(6) 0.2252(4) 0.0671(15) Uani 1 1 d . . . . .
C10 C 0.4649(6) 0.5866(7) 0.1131(5) 0.086(2) Uani 1 1 d . . . . .
H10A H 0.373620 0.553672 0.098176 0.129 Uiso 1 1 calc R U . . .
H10B H 0.470312 0.625456 0.064670 0.129 Uiso 1 1 calc R U . . .
H10C H 0.511351 0.519548 0.106493 0.129 Uiso 1 1 calc R U . . .
C11 C 0.4556(7) 0.7952(7) 0.2327(6) 0.097(2) Uani 1 1 d . . . . .
H11A H 0.363398 0.764243 0.216229 0.145 Uiso 1 1 calc R U . . .
H11B H 0.494024 0.857157 0.302303 0.145 Uiso 1 1 calc R U . . .
H11C H 0.464673 0.832402 0.184143 0.145 Uiso 1 1 calc R U . . .
C12 C 0.6731(6) 0.7396(6) 0.2520(4) 0.0689(15) Uani 1 1 d . . . . .
H12A H 0.678949 0.780452 0.204132 0.083 Uiso 1 1 calc R U . . .
H12B H 0.708766 0.803079 0.321955 0.083 Uiso 1 1 calc R U . . .
C13 C 0.8896(6) 0.7059(6) 0.2589(5) 0.0751(17) Uani 1 1 d . . . . .
H13A H 0.934261 0.765571 0.330033 0.090 Uiso 1 1 calc R U . . .
H13B H 0.879168 0.752162 0.212611 0.090 Uiso 1 1 calc R U . . .
C14 C 0.9737(5) 0.6135(6) 0.2350(4) 0.0659(15) Uani 1 1 d . . . . .
C15 C 1.0213(6) 0.5974(7) 0.1536(5) 0.0810(18) Uani 1 1 d . . . . .
H15 H 0.995397 0.640617 0.108924 0.097 Uiso 1 1 calc R U . . .
C16 C 1.1059(6) 0.5181(8) 0.1398(5) 0.087(2) Uani 1 1 d . . . . .
H16 H 1.135494 0.506039 0.084924 0.104 Uiso 1 1 calc R U . . .
C17 C 1.1467(5) 0.4563(7) 0.2078(5) 0.0788(18) Uani 1 1 d . . . . .
H17 H 1.206843 0.405530 0.200098 0.095 Uiso 1 1 calc R U . . .
C18 C 1.0990(5) 0.4689(6) 0.2878(4) 0.0652(14) Uani 1 1 d . . . . .
H18 H 1.126790 0.426644 0.333032 0.078 Uiso 1 1 calc R U . . .
C19 C 1.0093(5) 0.5456(5) 0.2993(4) 0.0570(13) Uani 1 1 d . . . . .
C20 C 0.8835(4) 0.7335(5) 0.5442(4) 0.0510(11) Uani 1 1 d . . . . .
C21 C 0.8765(5) 0.8538(5) 0.6201(4) 0.0617(14) Uani 1 1 d . . . . .
C22 C 0.8139(7) 0.9416(6) 0.5889(6) 0.0803(17) Uani 1 1 d . . . . .
H22 H 0.774855 0.927101 0.518204 0.096 Uiso 1 1 calc R U . . .
C23 C 0.8092(8) 1.0503(7) 0.6622(8) 0.100(2) Uani 1 1 d . . . . .
H23 H 0.769360 1.109573 0.639931 0.120 Uiso 1 1 calc R U . . .
C24 C 0.8605(8) 1.0724(8) 0.7640(8) 0.121(3) Uani 1 1 d . . . . .
H24 H 0.855965 1.145938 0.812280 0.145 Uiso 1 1 calc R U . . .
C25 C 0.9203(10) 0.9851(9) 0.7971(7) 0.132(3) Uani 1 1 d . U . . .
H25 H 0.952976 0.998007 0.867815 0.158 Uiso 1 1 calc R U . . .
C26 C 0.9318(8) 0.8785(7) 0.7253(5) 0.106(3) Uani 1 1 d . U . . .
H26 H 0.977436 0.822732 0.748562 0.127 Uiso 1 1 calc R U . . .
O5 O 0.7187(4) 0.3987(3) 0.2112(3) 0.0638(10) Uani 1 1 d D . . . .
S1 S 0.77482(16) 0.27790(17) 0.19569(13) 0.0630(6) Uani 0.797(4) 1 d . . P A 1
C27 C 0.6400(9) 0.1502(8) 0.1534(8) 0.097(3) Uani 0.797(4) 1 d . . P A 1
H27A H 0.671023 0.073460 0.142868 0.146 Uiso 0.797(4) 1 calc R U P A 1
H27B H 0.601233 0.162404 0.205375 0.146 Uiso 0.797(4) 1 calc R U P A 1
H27C H 0.574693 0.145408 0.088910 0.146 Uiso 0.797(4) 1 calc R U P A 1
C28 C 0.8016(14) 0.2586(13) 0.0744(9) 0.087(4) Uani 0.797(4) 1 d . . P A 1
H28A H 0.837084 0.185399 0.054932 0.131 Uiso 0.797(4) 1 calc R U P A 1
H28B H 0.718777 0.248967 0.019996 0.131 Uiso 0.797(4) 1 calc R U P A 1
H28C H 0.862839 0.331347 0.084587 0.131 Uiso 0.797(4) 1 calc R U P A 1
O91 O 0.5296(19) 0.3269(19) 0.1329(16) 0.076(6) Uiso 0.203(4) 1 d D . P A 2
C92 C 0.6439(19) 0.315(2) 0.1333(17) 0.066(7) Uiso 0.203(4) 1 d D . P A 2
C93 C 0.692(3) 0.231(2) 0.0737(19) 0.052(6) Uiso 0.203(4) 1 d . . P A 2
C96 C 0.768(4) 0.054(3) -0.054(3) 0.088(10) Uiso 0.203(4) 1 d . . P A 2
H96 H 0.797740 -0.008968 -0.093808 0.106 Uiso 0.203(4) 1 calc R U P A 2
C94 C 0.603(3) 0.124(3) 0.004(3) 0.083(9) Uiso 0.203(4) 1 d . . P A 2
H94 H 0.517366 0.109936 0.002830 0.100 Uiso 0.203(4) 1 calc R U P A 2
C97 C 0.851(4) 0.156(4) 0.010(3) 0.105(12) Uiso 0.203(4) 1 d . . P A 2
H97 H 0.932209 0.184072 0.007039 0.126 Uiso 0.203(4) 1 calc R U P A 2
C95 C 0.641(4) 0.035(4) -0.067(3) 0.096(11) Uiso 0.203(4) 1 d . . P A 2
H95 H 0.580029 -0.035141 -0.120504 0.116 Uiso 0.203(4) 1 calc R U P A 2
C98 C 0.805(5) 0.219(4) 0.083(4) 0.061(12) Uiso 0.203(4) 1 d . . P A 2
H98 H 0.868301 0.257399 0.150461 0.073 Uiso 0.203(4) 1 calc R U P A 2
Cl1 Cl 0.2912(2) 0.2134(2) 0.02432(17) 0.0936(8) Uani 0.797(4) 1 d . . P A .
O11 O 0.2368(14) 0.0926(12) 0.0129(10) 0.242(7) Uani 0.797(4) 1 d . . P . .
O12 O 0.3734(11) 0.1839(10) -0.0315(7) 0.170(4) Uani 0.797(4) 1 d . . P . .
O13 O 0.2160(13) 0.2737(12) -0.0165(7) 0.266(9) Uani 0.797(4) 1 d . . P . .
O14 O 0.3674(6) 0.2860(6) 0.1311(5) 0.105(2) Uani 0.797(4) 1 d . . P . .
H1N H 0.526(8) 0.454(7) 0.246(7) 0.126 Uiso 1 1 d . U . . .
H2N H 0.719(8) 0.583(7) 0.186(6) 0.126 Uiso 1 1 d . U . . .

loop_
_atom_site_aniso_label
_atom_site_aniso_U_11
_atom_site_aniso_U_22
_atom_site_aniso_U_33
_atom_site_aniso_U_23
_atom_site_aniso_U_13
_atom_site_aniso_U_12
Co2 0.0379(5) 0.0551(5) 0.0386(5) 0.0119(4) 0.0082(4) 0.0142(4)
Co1 0.0387(3) 0.0637(4) 0.0379(3) 0.0144(3) 0.0119(3) 0.0192(3)
O1 0.0354(16) 0.061(2) 0.0503(18) 0.0205(16) 0.0098(14) 0.0102(15)
O2 0.0382(16) 0.078(2) 0.0486(18) 0.0280(17) 0.0172(14) 0.0226(16)
O3 0.0485(18) 0.064(2) 0.0480(19) 0.0178(16) 0.0161(15) 0.0208(16)
O4 0.0527(19) 0.058(2) 0.0440(18) 0.0056(15) 0.0071(15) 0.0186(16)
N1 0.039(2) 0.073(3) 0.041(2) 0.0168(19) 0.0114(17) 0.0219(19)
N2 0.051(2) 0.076(3) 0.052(2) 0.028(2) 0.022(2) 0.027(2)
C1 0.045(3) 0.065(3) 0.048(3) 0.015(2) 0.013(2) 0.008(2)
C2 0.059(3) 0.064(4) 0.109(5) 0.033(4) 0.026(3) 0.013(3)
C3 0.085(5) 0.068(4) 0.160(8) 0.044(5) 0.039(5) 0.011(4)
C4 0.079(5) 0.072(5) 0.161(8) 0.035(5) 0.043(5) -0.003(4)
C5 0.048(3) 0.097(5) 0.096(5) 0.020(4) 0.027(3) 0.001(3)
C6 0.051(3) 0.071(3) 0.053(3) 0.015(3) 0.020(2) 0.012(3)
C7 0.042(3) 0.092(4) 0.057(3) 0.024(3) 0.022(2) 0.019(3)
C8 0.048(3) 0.091(4) 0.055(3) 0.022(3) 0.020(2) 0.031(3)
C9 0.062(3) 0.090(4) 0.054(3) 0.027(3) 0.020(3) 0.042(3)
C10 0.073(4) 0.126(6) 0.053(3) 0.029(4) 0.013(3) 0.044(4)
C11 0.084(5) 0.115(6) 0.105(5) 0.051(5) 0.032(4) 0.060(4)
C12 0.070(4) 0.091(4) 0.056(3) 0.032(3) 0.025(3) 0.041(3)
C13 0.071(4) 0.098(5) 0.083(4) 0.055(4) 0.037(3) 0.033(3)
C14 0.049(3) 0.098(4) 0.063(3) 0.039(3) 0.025(3) 0.025(3)
C15 0.062(4) 0.128(6) 0.066(4) 0.045(4) 0.031(3) 0.027(4)
C16 0.062(4) 0.147(6) 0.061(4) 0.035(4) 0.036(3) 0.032(4)
C17 0.050(3) 0.117(5) 0.069(4) 0.024(4) 0.028(3) 0.030(3)
C18 0.046(3) 0.096(4) 0.059(3) 0.029(3) 0.022(2) 0.028(3)
C19 0.039(2) 0.082(4) 0.046(3) 0.020(3) 0.015(2) 0.015(2)
C20 0.039(2) 0.057(3) 0.048(3) 0.013(2) 0.012(2) 0.011(2)
C21 0.044(3) 0.061(3) 0.062(3) 0.006(3) 0.015(2) 0.009(2)
C22 0.089(4) 0.069(4) 0.087(4) 0.026(3) 0.036(4) 0.032(3)
C23 0.101(5) 0.067(4) 0.129(7) 0.019(4) 0.052(5) 0.038(4)
C24 0.102(6) 0.086(5) 0.112(7) -0.027(5) 0.018(5) 0.035(4)
C25 0.138(6) 0.123(6) 0.085(5) -0.006(4) 0.015(4) 0.057(5)
C26 0.107(5) 0.099(5) 0.069(4) -0.002(3) 0.003(3) 0.052(4)
O5 0.066(2) 0.074(2) 0.053(2) 0.0202(18) 0.0220(17) 0.0386(19)
S1 0.0523(9) 0.0727(11) 0.0469(9) 0.0054(8) 0.0085(7) 0.0312(8)
C27 0.093(6) 0.066(5) 0.101(7) -0.001(5) 0.026(5) 0.018(4)
C28 0.102(8) 0.100(10) 0.058(5) 0.015(6) 0.035(5) 0.047(7)
Cl1 0.0786(14) 0.1054(18) 0.0642(12) 0.0064(11) 0.0095(10) 0.0222(13)
O11 0.257(14) 0.186(11) 0.180(11) 0.006(9) 0.055(10) -0.099(10)
O12 0.228(11) 0.223(10) 0.102(6) 0.068(6) 0.095(7) 0.101(8)
O13 0.289(14) 0.252(12) 0.102(6) -0.045(7) -0.055(8) 0.208(12)
O14 0.078(4) 0.123(5) 0.069(4) 0.001(3) 0.003(3) 0.032(3)

loop_
_atom_type_symbol
_atom_type_description
_atom_type_scat_dispersion_real
_atom_type_scat_dispersion_imag
_atom_type_scat_source
C C 0.0033 0.0016 'International Tables Vol C Tables 4.2.6.8 and 6.1.1.4'
H H 0.0000 0.0000 'International Tables Vol C Tables 4.2.6.8 and 6.1.1.4'
N N 0.0061 0.0033 'International Tables Vol C Tables 4.2.6.8 and 6.1.1.4'
O O 0.0106 0.0060 'International Tables Vol C Tables 4.2.6.8 and 6.1.1.4'
Co Co 0.3494 0.9721 'International Tables Vol C Tables 4.2.6.8 and 6.1.1.4'
S S 0.1246 0.1234 'International Tables Vol C Tables 4.2.6.8 and 6.1.1.4'
Cl Cl 0.1484 0.1585 'International Tables Vol C Tables 4.2.6.8 and 6.1.1.4'

loop_
_geom_angle_atom_site_label_1
_geom_angle_atom_site_label_2
_geom_angle_atom_site_label_3
_geom_angle
_geom_angle_site_symmetry_1
_geom_angle_site_symmetry_3
_geom_angle_publ_flag
O1 Co2 O1 180.0 . 2_766 ?
O1 Co2 O2 105.36(13) . 2_766 ?
O1 Co2 O2 74.63(12) 2_766 2_766 ?
O1 Co2 O2 74.64(12) . . ?
O1 Co2 O2 105.37(13) 2_766 . ?
O2 Co2 O2 180.0 2_766 . ?
O1 Co2 O4 83.76(13) . . ?
O1 Co2 O4 96.24(13) 2_766 . ?
O2 Co2 O4 96.46(13) 2_766 . ?
O2 Co2 O4 83.54(13) . . ?
O1 Co2 O4 96.24(13) . 2_766 ?
O1 Co2 O4 83.76(13) 2_766 2_766 ?
O2 Co2 O4 83.54(13) 2_766 2_766 ?
O2 Co2 O4 96.46(13) . 2_766 ?
O4 Co2 O4 180.0 . 2_766 ?
O3 Co1 O1 91.75(14) . . ?
O3 Co1 O5 172.21(14) . . ?
O1 Co1 O5 94.54(15) . . ?
O3 Co1 O2 91.62(14) . . ?
O1 Co1 O2 81.08(13) . . ?
O5 Co1 O2 93.89(14) . . ?
O3 Co1 N2 88.67(17) . . ?
O1 Co1 N2 174.17(15) . . ?
O5 Co1 N2 85.55(18) . . ?
O2 Co1 N2 93.09(16) . . ?
O3 Co1 N1 88.58(16) . . ?
O1 Co1 N1 93.21(15) . . ?
O5 Co1 N1 86.47(16) . . ?
O2 Co1 N1 174.29(16) . . ?
N2 Co1 N1 92.61(17) . . ?
C1 O1 Co1 124.5(3) . . ?
C1 O1 Co2 130.9(3) . . ?
Co1 O1 Co2 100.90(14) . . ?
C19 O2 Co1 120.7(3) . . ?
C19 O2 Co2 132.1(3) . . ?
Co1 O2 Co2 99.96(14) . . ?
C20 O3 Co1 127.0(3) . . ?
C20 O4 Co2 130.7(3) . . ?
C8 N1 C7 107.0(4) . . ?
C8 N1 Co1 117.8(3) . . ?
C7 N1 Co1 112.1(3) . . ?
C13 N2 C12 107.4(5) . . ?
C13 N2 Co1 112.4(3) . . ?
C12 N2 Co1 118.3(3) . . ?
O1 C1 C2 121.9(5) . . ?
O1 C1 C6 118.3(5) . . ?
C2 C1 C6 119.8(5) . . ?
C3 C2 C1 119.8(6) . . ?
C4 C3 C2 120.7(7) . . ?
C5 C4 C3 119.8(6) . . ?
C4 C5 C6 121.3(6) . . ?
C5 C6 C1 118.5(6) . . ?
C5 C6 C7 123.1(5) . . ?
C1 C6 C7 118.2(5) . . ?
C6 C7 N1 114.7(4) . . ?
N1 C8 C9 114.8(4) . . ?
C12 C9 C8 110.9(4) . . ?
C12 C9 C10 111.1(5) . . ?
C8 C9 C10 112.7(5) . . ?
C12 C9 C11 107.0(5) . . ?
C8 C9 C11 106.2(5) . . ?
C10 C9 C11 108.6(5) . . ?
N2 C12 C9 113.4(5) . . ?
N2 C13 C14 112.1(5) . . ?
C19 C14 C15 119.6(5) . . ?
C19 C14 C13 117.7(5) . . ?
C15 C14 C13 122.7(5) . . ?
C16 C15 C14 120.4(6) . . ?
C15 C16 C17 119.6(5) . . ?
C16 C17 C18 121.1(6) . . ?
C17 C18 C19 119.2(6) . . ?
O2 C19 C14 118.3(4) . . ?
O2 C19 C18 121.7(5) . . ?
C14 C19 C18 120.0(5) . . ?
O4 C20 O3 125.9(4) . . ?
O4 C20 C21 118.6(4) . . ?
O3 C20 C21 115.4(4) . . ?
C26 C21 C22 117.8(6) . . ?
C26 C21 C20 119.4(5) . . ?
C22 C21 C20 122.7(5) . . ?
C23 C22 C21 120.4(7) . . ?
C24 C23 C22 121.4(7) . . ?
C23 C24 C25 119.4(7) . . ?
C24 C25 C26 120.0(8) . . ?
C21 C26 C25 120.8(7) . . ?
C92 O5 Co1 155.4(11) . . ?
S1 O5 Co1 128.2(2) . . ?
O5 S1 C27 107.1(3) . . ?
O5 S1 C28 100.4(4) . . ?
C27 S1 C28 101.6(6) . . ?
C92 O91 O14 158.9(19) . . ?
O5 C92 O91 104.8(18) . . ?
O5 C92 C93 119.8(19) . . ?
O91 C92 C93 135(2) . . ?
C98 C93 C94 110(3) . . ?
C98 C93 C92 132(3) . . ?
C94 C93 C92 115(3) . . ?
C97 C96 C95 123(4) . . ?
C93 C94 C95 120(3) . . ?
C96 C97 C98 110(4) . . ?
C96 C95 C94 117(4) . . ?
C93 C98 C97 130(5) . . ?
O13 Cl1 O12 106.8(9) . . ?
O13 Cl1 O11 118.4(10) . . ?
O12 Cl1 O11 99.2(8) . . ?
O13 Cl1 O14 110.9(5) . . ?
O12 Cl1 O14 110.5(5) . . ?
O11 Cl1 O14 110.2(7) . . ?
Cl1 O14 O91 103.7(8) . . ?

loop_
_geom_bond_atom_site_label_1
_geom_bond_atom_site_label_2
_geom_bond_distance
_geom_bond_site_symmetry_2
_geom_bond_publ_flag
Co2 O1 2.067(3) . ?
Co2 O1 2.067(3) 2_766 ?
Co2 O2 2.085(3) 2_766 ?
Co2 O2 2.085(3) . ?
Co2 O4 2.097(3) . ?
Co2 O4 2.097(3) 2_766 ?
Co1 O3 1.895(3) . ?
Co1 O1 1.932(3) . ?
Co1 O5 1.937(4) . ?
Co1 O2 1.941(3) . ?
Co1 N2 1.981(4) . ?
Co1 N1 1.987(4) . ?
O1 C1 1.357(6) . ?
O2 C19 1.355(6) . ?
O3 C20 1.292(5) . ?
O4 C20 1.241(5) . ?
N1 C8 1.500(6) . ?
N1 C7 1.507(7) . ?
N2 C13 1.490(7) . ?
N2 C12 1.497(7) . ?
C1 C2 1.391(8) . ?
C1 C6 1.400(7) . ?
C2 C3 1.383(9) . ?
C3 C4 1.375(10) . ?
C4 C5 1.366(10) . ?
C5 C6 1.396(8) . ?
C6 C7 1.482(8) . ?
C8 C9 1.526(8) . ?
C9 C12 1.523(8) . ?
C9 C10 1.539(8) . ?
C9 C11 1.551(8) . ?
C13 C14 1.500(8) . ?
C14 C19 1.387(7) . ?
C14 C15 1.408(8) . ?
C15 C16 1.375(9) . ?
C16 C17 1.381(9) . ?
C17 C18 1.395(8) . ?
C18 C19 1.394(7) . ?
C20 C21 1.498(7) . ?
C21 C26 1.373(9) . ?
C21 C22 1.384(8) . ?
C22 C23 1.380(9) . ?
C23 C24 1.332(12) . ?
C24 C25 1.377(12) . ?
C25 C26 1.383(10) . ?
O5 C92 1.198(17) . ?
O5 S1 1.552(4) . ?
S1 C27 1.772(9) . ?
S1 C28 1.829(12) . ?
O91 C92 1.266(17) . ?
O91 O14 1.78(2) . ?
C92 C93 1.35(3) . ?
C93 C98 1.23(6) . ?
C93 C94 1.36(4) . ?
C96 C97 1.28(5) . ?
C96 C95 1.32(5) . ?
C94 C95 1.41(5) . ?
C97 C98 1.35(6) . ?
Cl1 O13 1.251(9) . ?
Cl1 O12 1.390(9) . ?
Cl1 O11 1.395(12) . ?
Cl1 O14 1.420(6) . ?

loop_
_geom_hbond_atom_site_label_D
_geom_hbond_atom_site_label_H
_geom_hbond_atom_site_label_A
_geom_hbond_distance_DH
_geom_hbond_distance_HA
_geom_hbond_distance_DA
_geom_hbond_angle_DHA
_geom_hbond_site_symmetry_A
C2 H2 O4 0.93 2.48 3.229(7) 138.1 2_766
C12 H12A O12 0.97 2.57 3.487(10) 158.7 2_665
C13 H13B O13 0.97 2.61 3.434(13) 143.0 2_665
C18 H18 O4 0.93 2.42 3.164(7) 137.5 2_766
C27 H27C O12 0.96 2.51 3.422(13) 158.6 .
N1 H1N O91 0.96(8) 1.84(8) 2.70(2) 148(7) .
N1 H1N O14 0.96(8) 2.23(8) 3.144(7) 158(7) .
